data_7221649
loop_
_publ_author_name
'Nishio, Masaki'
'Motokawa, Natsuko'
'Miyasaka, Hitoshi'

_publ_section_title
;
 Crystal-to-crystal transformation of fishnet-like layered compounds: a
 self-locking structure with position-variable intercalated molecules
;
_journal_issue 40
_journal_name_full CrystEngComm
_journal_page_first 7618
_journal_paper_doi 10.1039/C5CE01260K
_journal_volume 17
_journal_year 2015
_chemical_formula_moiety 'C60 H28 Cl8 F24 N4 O16 Ru4'
_chemical_formula_sum 'C60 H28 Cl8 F24 N4 O16 Ru4'
_chemical_formula_weight 2204.76
_space_group_crystal_system triclinic
_space_group_IT_number 2
_space_group_name_Hall '-P 1'
_space_group_name_H-M_alt 'P -1'
_symmetry_space_group_name_Hall '-P 1'
_symmetry_space_group_name_H-M 'P -1'
_atom_sites_solution_hydrogens geom
_atom_sites_solution_primary direct
_atom_sites_solution_secondary difmap
_audit_update_record
;
2015-06-26 deposited with the CCDC.
2015-07-24 downloaded from the CCDC.
;
_cell_angle_alpha 74.988(5)
_cell_angle_beta 86.579(6)
_cell_angle_gamma 79.096(6)
_cell_formula_units_Z 1
_cell_length_a 10.0773(17)
_cell_length_b 13.935(2)
_cell_length_c 14.259(2)
_cell_measurement_reflns_used 4744
_cell_measurement_temperature 93
_cell_measurement_theta_max 27.64
_cell_measurement_theta_min 3.06
_cell_volume 1899.0(5)
_computing_cell_refinement CrystalClear
_computing_data_collection 'CrystalClear (Rigaku/MSC Inc., 2006)'
_computing_data_reduction CrystalClear
_computing_molecular_graphics 'CrystalStructure 4.1'
_computing_publication_material 'CrystalStructure 4.1 (Rigaku, 2014)'
_computing_structure_refinement 'SHELXL2013 (Sheldrick, 2008)'
_computing_structure_solution 'SIR92 (Altomare, et al., 1994)'
_diffrn_ambient_temperature 93
_diffrn_detector_area_resol_mean 7.314
_diffrn_measured_fraction_theta_full 0.979
_diffrn_measured_fraction_theta_max 0.964
_diffrn_measurement_device_type 'Rigaku Saturn70'
_diffrn_measurement_method \w
_diffrn_radiation_type 'Mo K\a'
_diffrn_radiation_wavelength 0.71070
_diffrn_reflns_av_R_equivalents 0.0445
_diffrn_reflns_laue_measured_fraction_full 0.979
_diffrn_reflns_laue_measured_fraction_max 0.964
_diffrn_reflns_limit_h_max 12
_diffrn_reflns_limit_h_min -12
_diffrn_reflns_limit_k_max 17
_diffrn_reflns_limit_k_min -17
_diffrn_reflns_limit_l_max 18
_diffrn_reflns_limit_l_min -17
_diffrn_reflns_number 15221
_diffrn_reflns_point_group_measured_fraction_full 0.979
_diffrn_reflns_point_group_measured_fraction_max 0.964
_diffrn_reflns_theta_full 25.241
_diffrn_reflns_theta_max 27.000
_diffrn_reflns_theta_min 3.059
_diffrn_standards_number 0
_exptl_absorpt_coefficient_mu 1.186
_exptl_absorpt_correction_T_max 0.931
_exptl_absorpt_correction_T_min 0.690
_exptl_absorpt_correction_type multi-scan
_exptl_absorpt_process_details 'REQAB (Rigaku, 1998)'
_exptl_crystal_colour green
_exptl_crystal_density_diffrn 1.928
_exptl_crystal_density_method 'not measured'
_exptl_crystal_description prism
_exptl_crystal_F_000 1072.00
_exptl_crystal_size_max 0.120
_exptl_crystal_size_mid 0.080
_exptl_crystal_size_min 0.060
_refine_diff_density_max 1.26
_refine_diff_density_min -0.98
_refine_ls_extinction_method none
_refine_ls_goodness_of_fit_ref 1.008
_refine_ls_hydrogen_treatment constr
_refine_ls_number_parameters 577
_refine_ls_number_reflns 7995
_refine_ls_number_restraints 132
_refine_ls_R_factor_all 0.0848
_refine_ls_R_factor_gt 0.0543
_refine_ls_shift/su_max 0.001
_refine_ls_structure_factor_coef Fsqd
_refine_ls_weighting_details 'w = 1/[\s^2^(Fo^2^)+(0.0725P)^2^+0.0000P] where P=(Fo^2^+2Fc^2^)/3'
_refine_ls_weighting_scheme calc
_refine_ls_wR_factor_gt 0.1306
_refine_ls_wR_factor_ref 0.1577
_reflns_number_gt 4953
_reflns_number_total 7995
_reflns_threshold_expression F^2^>2.0\s(F^2^)
_cod_data_source_file c5ce01260k2.cif
_cod_data_source_block '_Ru2-CF3-H4-Anth_TCE'
_cod_depositor_comments 'Adding full bibliography for 7221646--7221649.cif.'
_cod_database_code 7221649
_shelxl_res_file
;
TITL _Ru2-CF3-H4-Anth_TCE
CELL  0.71070 10.07730 13.93460 14.25930 74.98840 86.57910 79.09590
ZERR  1 0.00170 0.00200 0.00240 0.00520 0.00550 0.00550
LATT 1
SFAC C H N O RU F CL
UNIT 60 28 4 16 4 24 8
SHEL 99999.000000 0.782726
L.S. 30
FMAP 2
PLAN -25
WPDB -2
HTAB
BOND $H
CONF
LIST 4
TEMP -180.0
ACTA
SIZE 0.120 0.080 0.060
DELU 0.0100 0.0100 N2 C11 C10 C9 N1 C12 C13 C14
DELU 0.0100 0.0100 C30 C29 Cl6 Cl8 Cl4 Cl2
SIMU 0.0050 0.0100 C30 C29 Cl6 Cl8 Cl4 Cl2
DELU 0.0100 0.0100 C31 C32 Cl7 Cl5 Cl3 Cl1
SIMU 0.0050 0.0100 C31 C32 Cl7 Cl5 Cl3 Cl1
SIMU 0.0020 0.0040 N2 C11 C10 C9 N1 C12 C13 C14
WGHT    0.072500
FVAR       2.60142
RU1   5    0.513088    0.046030    0.553647    11.00000    0.03214    0.02246 =
         0.01776   -0.00983   -0.00007   -0.00761
RU2   5    0.510504    0.448953    0.947640    11.00000    0.03236    0.01709 =
         0.02018   -0.00910    0.00016   -0.00395
CL1   7    0.873641    0.422002    0.727247    10.50000    0.09923    0.09884 =
         0.15427   -0.05436   -0.03797   -0.00182
CL2   7    0.722654    0.460501    0.655449    10.50000    0.10869    0.07269 =
         0.06259   -0.01823   -0.00284   -0.01674
CL3   7    0.680308    0.372163    0.608922    10.50000    0.07770    0.06952 =
         0.06504   -0.01981    0.00273   -0.02371
CL4   7    0.727011    0.316538    0.542184    10.50000    0.09933    0.05471 =
         0.09972   -0.01356   -0.00660   -0.01669
CL5   7    0.894253    0.508220    0.488273    10.50000    0.10729    0.11018 =
         0.15365   -0.04654    0.02770   -0.02815
CL6   7    0.680357    0.497006    0.352466    10.50000    0.15059    0.06894 =
         0.06974   -0.02446    0.00882   -0.02710
CL7   7    0.622722    0.618971    0.500617    10.50000    0.10240    0.08417 =
         0.14108   -0.02942   -0.01442   -0.02243
CL8   7    0.673154    0.635677    0.475802    10.50000    0.09479    0.05669 =
         0.07895   -0.02340   -0.01105   -0.01852
F1    6    0.932055   -0.168759    0.642539    11.00000    0.04752    0.11187 =
         0.07567   -0.04115   -0.02889    0.01977
F2    6    0.969340   -0.110121    0.493649    11.00000    0.03749    0.08759 =
         0.12251    0.02747    0.03050   -0.00214
F3    6    0.908326   -0.252044    0.544561    11.00000    0.04888    0.05744 =
         0.13571   -0.04772   -0.03037    0.02162
F4    6    0.178125   -0.135510    0.718680    11.00000    0.02779    0.06352 =
         0.04838    0.00760    0.00150   -0.01067
F5    6    0.291251   -0.273071    0.693065    11.00000    0.12928    0.05319 =
         0.05477   -0.02042    0.04135   -0.05482
F6    6    0.356374   -0.209798    0.800664    11.00000    0.03558    0.06439 =
         0.02576    0.01051    0.00414   -0.01320
F7    6    0.633815    0.720199    0.702339    11.00000    0.05766    0.03148 =
         0.02012   -0.00559    0.00051   -0.01603
F8    6    0.806846    0.674389    0.794011    11.00000    0.02909    0.05047 =
         0.06010    0.00493    0.00423   -0.00174
F9    6    0.654399    0.799892    0.808766    11.00000    0.05322    0.02605 =
         0.03338   -0.00787    0.00599   -0.01585
F10   6    0.074460    0.584923    0.835977    11.00000    0.05116    0.14611 =
         0.11539   -0.09540   -0.03865    0.02809
F11   6    0.088760    0.720904    0.874028    11.00000    0.03040    0.04747 =
         0.08486    0.02341   -0.00061    0.00067
F12   6    0.022676    0.600476    0.978325    11.00000    0.03225    0.05372 =
         0.07356    0.00495    0.01143   -0.00960
O1    4    0.704407   -0.039002    0.585741    11.00000    0.02548    0.02961 =
         0.02755   -0.00810   -0.00480   -0.00480
O2    4    0.678213   -0.128786    0.479612    11.00000    0.03236    0.02589 =
         0.02586   -0.00776   -0.00311   -0.00590
O3    4    0.423941   -0.054397    0.661287    11.00000    0.03512    0.02806 =
         0.01555   -0.00584    0.00084   -0.00904
O4    4    0.398052   -0.143753    0.554575    11.00000    0.03323    0.02420 =
         0.02364   -0.00958    0.00100   -0.01143
O5    4    0.591076    0.556185    0.842984    11.00000    0.03468    0.01929 =
         0.02123   -0.00889    0.00084   -0.00621
O6    4    0.571369    0.656667    0.946416    11.00000    0.03160    0.01560 =
         0.02063   -0.00431   -0.00055   -0.00664
O7    4    0.317312    0.513379    0.898827    11.00000    0.03024    0.02583 =
         0.02416   -0.00649   -0.00216   -0.00504
O8    4    0.295026    0.614465    1.001305    11.00000    0.02645    0.02224 =
         0.03306   -0.00947   -0.00073   -0.00040
N1    3    0.531019    0.131279    0.665723    11.00000    0.03588    0.02259 =
         0.02386   -0.01621    0.00334   -0.01094
N2    3    0.524444    0.337517    0.855988    11.00000    0.03302    0.02073 =
         0.02030   -0.01630    0.00821   -0.00941
C1    1    0.744115   -0.105676    0.539971    11.00000    0.03189    0.02370 =
         0.03040    0.00384    0.00009   -0.00691
C2    1    0.890907   -0.160441    0.554300    11.00000    0.02900    0.04078 =
         0.04481   -0.01219   -0.00538    0.00102
C3    1    0.384445   -0.124243    0.635652    11.00000    0.03102    0.01904 =
         0.02161   -0.00066    0.00001   -0.00598
C4    1    0.300883   -0.188110    0.713150    11.00000    0.04807    0.03283 =
         0.02977   -0.00201    0.00035   -0.01005
C5    1    0.603963    0.635128    0.867474    11.00000    0.02463    0.02678 =
         0.01630   -0.00781   -0.00105   -0.00028
C6    1    0.675935    0.708705    0.791356    11.00000    0.03134    0.02155 =
         0.02933   -0.01063   -0.00206   -0.00411
C7    1    0.254171    0.579186    0.937397    11.00000    0.02674    0.02496 =
         0.02995    0.00415    0.00231   -0.00409
C8    1    0.109540    0.621710    0.905075    11.00000    0.03016    0.04814 =
         0.04236   -0.01197    0.00125   -0.00437
C9    1    0.528207    0.145877    0.740710    11.00000    0.02944    0.02109 =
         0.02478   -0.01392    0.00275   -0.00794
C10   1    0.519823    0.159824    0.836886    11.00000    0.02562    0.02349 =
         0.02344   -0.01329    0.00108   -0.00510
C11   1    0.522741    0.258274    0.847026    11.00000    0.02801    0.02403 =
         0.02112   -0.01180    0.00396   -0.00617
C12   1    0.509880    0.081485    0.917500    11.00000    0.02188    0.02488 =
         0.02492   -0.01274   -0.00118   -0.00350
C13   1    0.499721    0.096176    1.014933    11.00000    0.02081    0.02497 =
         0.02678   -0.01340   -0.00231   -0.00252
AFIX  43
H13   2    0.498981    0.161625    1.023571    11.00000   -1.20000
AFIX   0
C14   1    0.491420    0.020009    1.092447    11.00000    0.02086    0.02417 =
         0.02555   -0.01422   -0.00284   -0.00120
AFIX  43
H14   2    0.486249    0.031864    1.155352    11.00000   -1.20000
AFIX   0
C15   1    0.161493   -0.145793    1.089434    11.00000    0.02077    0.07185 =
         0.10568   -0.03616   -0.00511   -0.00313
AFIX  43
H15   2    0.166576   -0.200150    1.059854    11.00000   -1.20000
AFIX   0
C16   1    0.152067   -0.162136    1.188074    11.00000    0.02067    0.09447 =
         0.11186   -0.02453   -0.00522   -0.01291
AFIX  43
H16   2    0.149329   -0.228761    1.225945    11.00000   -1.20000
AFIX   0
C17   1    0.146412   -0.087929    1.234759    11.00000    0.02635    0.13641 =
         0.10958   -0.02400   -0.00725    0.00230
AFIX  43
H17   2    0.141042   -0.104120    1.303659    11.00000   -1.20000
AFIX   0
C18   1    0.148221    0.004742    1.186805    11.00000    0.03847    0.14970 =
         0.09670   -0.06385   -0.03178    0.00664
AFIX  43
H18   2    0.143722    0.055442    1.220993    11.00000   -1.20000
AFIX   0
C19   1    0.156936    0.031424    1.082804    11.00000    0.02071    0.05228 =
         0.13655   -0.01604   -0.02144    0.00356
C20   1    0.157550    0.134903    1.031544    11.00000    0.03279    0.10725 =
         0.10384   -0.06373   -0.00749    0.00999
AFIX  43
H20   2    0.146638    0.186570    1.065148    11.00000   -1.20000
AFIX   0
C21   1    0.173949    0.155944    0.935237    11.00000    0.01541    0.14537 =
         0.05031   -0.04855    0.00451   -0.00219
C22   1    0.182006    0.259178    0.874937    11.00000    0.03092    0.05391 =
         0.11136   -0.04365   -0.01129    0.00926
AFIX  43
H22   2    0.179952    0.313942    0.903490    11.00000   -1.20000
AFIX   0
C23   1    0.192157    0.271461    0.779816    11.00000    0.04004    0.13267 =
         0.06440   -0.02395    0.00710   -0.00275
AFIX  43
H23   2    0.195112    0.337524    0.740625    11.00000   -1.20000
AFIX   0
C24   1    0.198592    0.197153    0.734639    11.00000    0.02523    0.17986 =
         0.11189   -0.07971    0.00177   -0.00406
AFIX  43
H24   2    0.208600    0.212540    0.665972    11.00000   -1.20000
AFIX   0
C25   1    0.191550    0.104620    0.781955    11.00000    0.03407    0.08809 =
         0.08043   -0.04208    0.01094   -0.00917
AFIX  43
H25   2    0.194832    0.054949    0.746699    11.00000   -1.20000
AFIX   0
C26   1    0.179372    0.076683    0.882578    11.00000    0.01647    0.06824 =
         0.06728   -0.03327   -0.00360    0.00429
C27   1    0.172712   -0.022191    0.931118    11.00000    0.02371    0.08059 =
         0.08645   -0.03125   -0.00768   -0.00228
AFIX  43
H27   2    0.174357   -0.072388    0.896720    11.00000   -1.20000
AFIX   0
C28   1    0.163600   -0.045363    1.031210    11.00000    0.01773    0.09479 =
         0.07654   -0.03220   -0.00569   -0.00670
C29   1    0.761949    0.436891    0.533392    10.50000    0.10486    0.06012 =
         0.07878   -0.02136   -0.00764   -0.02032
C30   1    0.658928    0.515918    0.471751    10.50000    0.10628    0.05763 =
         0.07521   -0.02300   -0.00637   -0.01906
C31   1    0.761995    0.554008    0.565735    10.50000    0.10329    0.09399 =
         0.14343   -0.04104   -0.00150   -0.01884
C32   1    0.806211    0.469405    0.649363    10.50000    0.10393    0.09513 =
         0.14356   -0.04569   -0.02035   -0.00945
HKLF 4
 
REM  _Ru2-CF3-H4-Anth_TCE
REM R1 =  0.0543 for    4953 Fo > 4sig(Fo)  and  0.0848 for all    7995 data
REM    577 parameters refined using    132 restraints
 
END  
     
WGHT      0.0724      0.0000 

REM No hydrogen bonds found for HTAB generation

REM Highest difference peak  1.259,  deepest hole -0.984,  1-sigma level  0.137
Q1    1   0.8256  0.4633  0.3711  11.00000  0.05    1.26
Q2    1   0.4755  0.3593  0.8392  11.00000  0.05    1.02
Q3    1   0.5413 -0.0570  0.4506  11.00000  0.05    0.96
Q4    1   0.4789  0.1523  0.6535  11.00000  0.05    0.93
Q5    1   0.1901  0.2106  0.9540  11.00000  0.05    0.89
Q6    1   0.5426  0.5445  1.0527  11.00000  0.05    0.87
Q7    1   0.4203  0.0436  0.4820  11.00000  0.05    0.86
Q8    1   0.1787  0.0949  0.9673  11.00000  0.05    0.72
Q9    1   0.6465  0.3818  0.9788  11.00000  0.05    0.71
Q10   1   0.4620  0.5419  1.0615  11.00000  0.05    0.70
Q11   1   0.3557  0.0088  0.4350  11.00000  0.05    0.65
Q12   1   0.5060  0.4148  0.5842  11.00000  0.05    0.62
Q13   1   0.3600  0.4882  0.9266  11.00000  0.05    0.61
Q14   1   0.5884  0.4622  1.0313  11.00000  0.05    0.61
Q15   1   0.8552  0.4790  0.6576  11.00000  0.05    0.59
Q16   1   0.9572  0.4391  0.5905  11.00000  0.05    0.58
Q17   1   0.1648  0.0273  1.1378  11.00000  0.05    0.58
Q18   1   0.4479  0.3986  1.0158  11.00000  0.05    0.58
Q19   1   0.6218  0.4247  1.0217  11.00000  0.05    0.55
Q20   1   0.3027  0.1233  0.5049  11.00000  0.05    0.53
Q21   1   0.4249  0.4630  1.0275  11.00000  0.05    0.53
Q22   1   0.4738  0.1052  0.4646  11.00000  0.05    0.52
Q23   1   0.9084 -0.2240  0.6257  11.00000  0.05    0.52
Q24   1   0.3274  0.1221  0.8907  11.00000  0.05    0.52
Q25   1   0.4482 -0.0155  0.6226  11.00000  0.05    0.51
;

loop_
_symmetry_equiv_pos_site_id
_space_group_symop_operation_xyz
1 +X,+Y,+Z
2 -X,-Y,-Z

loop_
_atom_site_label
_atom_site_type_symbol
_atom_site_fract_x
_atom_site_fract_y
_atom_site_fract_z
_atom_site_U_iso_or_equiv
_atom_site_adp_type
_atom_site_occupancy
_atom_site_site_symmetry_multiplicity
_atom_site_calc_flag
_atom_site_refinement_flags
Ru(1) Ru 0.51309(4) 0.04603(3) 0.55365(3) 0.02287(14) Uani 1 2 d .
Ru(2) Ru 0.51050(4) 0.44895(3) 0.94764(3) 0.02247(14) Uani 1 2 d .
Cl(1) Cl 0.8736(6) 0.4220(5) 0.7272(5) 0.1139(18) Uani 0.5 2 d .
Cl(2) Cl 0.7227(6) 0.4605(4) 0.6554(4) 0.0810(13) Uani 0.5 2 d .
Cl(3) Cl 0.6803(5) 0.3722(3) 0.6089(3) 0.0690(11) Uani 0.5 2 d .
Cl(4) Cl 0.7270(5) 0.3165(3) 0.5422(4) 0.0851(13) Uani 0.5 2 d .
Cl(5) Cl 0.8942(7) 0.5082(5) 0.4883(5) 0.1213(19) Uani 0.5 2 d .
Cl(6) Cl 0.6804(6) 0.4970(4) 0.3525(4) 0.0945(16) Uani 0.5 2 d .
Cl(7) Cl 0.6227(9) 0.6190(7) 0.5006(8) 0.108(2) Uani 0.5 2 d .
Cl(8) Cl 0.6732(7) 0.6357(5) 0.4758(5) 0.0745(16) Uani 0.5 2 d .
F(1) F 0.9321(4) -0.1688(4) 0.6425(4) 0.0785(15) Uani 1 2 d .
F(2) F 0.9693(4) -0.1101(4) 0.4936(4) 0.095(2) Uani 1 2 d .
F(3) F 0.9083(4) -0.2520(3) 0.5446(4) 0.0793(16) Uani 1 2 d .
F(4) F 0.1781(4) -0.1355(3) 0.7187(3) 0.0504(10) Uani 1 2 d .
F(5) F 0.2913(5) -0.2731(3) 0.6931(3) 0.0744(15) Uani 1 2 d .
F(6) F 0.3564(4) -0.2098(3) 0.8007(3) 0.0457(10) Uani 1 2 d .
F(7) F 0.6338(4) 0.7202(2) 0.7023(2) 0.0356(8) Uani 1 2 d .
F(8) F 0.8068(4) 0.6744(3) 0.7940(3) 0.0510(10) Uani 1 2 d .
F(9) F 0.6544(4) 0.7999(2) 0.8088(2) 0.0366(8) Uani 1 2 d .
F(10) F 0.0745(5) 0.5849(4) 0.8360(4) 0.097(2) Uani 1 2 d .
F(11) F 0.0888(4) 0.7209(3) 0.8740(3) 0.0628(13) Uani 1 2 d .
F(12) F 0.0227(4) 0.6005(3) 0.9783(3) 0.0574(11) Uani 1 2 d .
O(1) O 0.7044(4) -0.0390(3) 0.5857(3) 0.0272(8) Uani 1 2 d .
O(2) O 0.6782(4) -0.1288(3) 0.4796(3) 0.0276(9) Uani 1 2 d .
O(3) O 0.4239(4) -0.0544(3) 0.6613(3) 0.0258(8) Uani 1 2 d .
O(4) O 0.3981(4) -0.1437(3) 0.5546(3) 0.0256(8) Uani 1 2 d .
O(5) O 0.5911(4) 0.5562(3) 0.8430(3) 0.0242(8) Uani 1 2 d .
O(6) O 0.5714(4) 0.6567(2) 0.9464(3) 0.0223(8) Uani 1 2 d .
O(7) O 0.3173(4) 0.5134(3) 0.8988(3) 0.0266(8) Uani 1 2 d .
O(8) O 0.2950(4) 0.6145(3) 1.0013(3) 0.0273(8) Uani 1 2 d .
N(1) N 0.5310(5) 0.1313(3) 0.6657(3) 0.0249(8) Uani 1 2 d .
N(2) N 0.5244(4) 0.3375(3) 0.8560(3) 0.0223(8) Uani 1 2 d .
C(1) C 0.7441(6) -0.1057(4) 0.5400(4) 0.0304(13) Uani 1 2 d .
C(2) C 0.8909(6) -0.1604(5) 0.5543(5) 0.0387(15) Uani 1 2 d .
C(3) C 0.3844(6) -0.1242(4) 0.6357(4) 0.0245(12) Uani 1 2 d .
C(4) C 0.3009(7) -0.1881(5) 0.7131(5) 0.0377(15) Uani 1 2 d .
C(5) C 0.6040(5) 0.6351(4) 0.8675(4) 0.0227(11) Uani 1 2 d .
C(6) C 0.6759(6) 0.7087(4) 0.7914(4) 0.0266(12) Uani 1 2 d .
C(7) C 0.2542(6) 0.5792(4) 0.9374(4) 0.0295(13) Uani 1 2 d .
C(8) C 0.1095(6) 0.6217(5) 0.9051(5) 0.0406(15) Uani 1 2 d .
C(9) C 0.5282(5) 0.1459(4) 0.7407(4) 0.0232(8) Uani 1 2 d .
C(10) C 0.5198(5) 0.1598(4) 0.8369(4) 0.0228(7) Uani 1 2 d .
C(11) C 0.5227(5) 0.2583(4) 0.8470(4) 0.0232(8) Uani 1 2 d .
C(12) C 0.5099(5) 0.0815(4) 0.9175(4) 0.0227(8) Uani 1 2 d .
C(13) C 0.4997(5) 0.0962(4) 1.0149(4) 0.0230(8) Uani 1 2 d .
C(14) C 0.4914(5) 0.0200(4) 1.0924(4) 0.0223(9) Uani 1 2 d .
C(15) C 0.1615(7) -0.1458(7) 1.0894(8) 0.064(2) Uani 1 2 d .
C(16) C 0.1521(7) -0.1621(8) 1.1881(9) 0.075(3) Uani 1 2 d .
C(17) C 0.1464(8) -0.0879(10) 1.2348(9) 0.094(3) Uani 1 2 d .
C(18) C 0.1482(9) 0.0047(10) 1.1868(9) 0.091(3) Uani 1 2 d .
C(19) C 0.1569(7) 0.0314(6) 1.0828(9) 0.072(3) Uani 1 2 d .
C(20) C 0.1576(7) 0.1349(8) 1.0315(7) 0.077(3) Uani 1 2 d .
C(21) C 0.1739(7) 0.1559(8) 0.9352(6) 0.068(3) Uani 1 2 d .
C(22) C 0.1820(7) 0.2592(6) 0.8749(7) 0.063(2) Uani 1 2 d .
C(23) C 0.1922(8) 0.2715(9) 0.7798(7) 0.081(3) Uani 1 2 d .
C(24) C 0.1986(8) 0.1971(10) 0.7346(9) 0.100(4) Uani 1 2 d .
C(25) C 0.1916(8) 0.1046(8) 0.7820(7) 0.064(2) Uani 1 2 d .
C(26) C 0.1794(6) 0.0767(6) 0.8826(6) 0.0491(18) Uani 1 2 d .
C(27) C 0.1727(7) -0.0222(7) 0.9311(7) 0.062(2) Uani 1 2 d .
C(28) C 0.1636(7) -0.0454(7) 1.0312(7) 0.061(2) Uani 1 2 d .
C(29) C 0.762(2) 0.4369(13) 0.5334(14) 0.0795(19) Uani 0.5 2 d .
C(30) C 0.659(2) 0.5159(13) 0.4718(14) 0.078(2) Uani 0.5 2 d .
C(31) C 0.762(2) 0.5540(18) 0.566(2) 0.111(2) Uani 0.5 2 d .
C(32) C 0.806(3) 0.469(2) 0.649(2) 0.112(3) Uani 0.5 2 d .
H(13) H 0.49898 0.16163 1.02357 0.0276 Uiso 1 2 calc R
H(14) H 0.48625 0.03186 1.15535 0.0268 Uiso 1 2 calc R
H(15) H 0.16658 -0.20015 1.05985 0.0768 Uiso 1 2 calc R
H(16) H 0.14933 -0.22876 1.22595 0.0905 Uiso 1 2 calc R
H(17) H 0.14104 -0.10412 1.30366 0.1130 Uiso 1 2 calc R
H(18) H 0.14372 0.05544 1.22099 0.1088 Uiso 1 2 calc R
H(20) H 0.14664 0.18657 1.06515 0.0925 Uiso 1 2 calc R
H(22) H 0.17995 0.31394 0.90349 0.0755 Uiso 1 2 calc R
H(23) H 0.19511 0.33752 0.74063 0.0975 Uiso 1 2 calc R
H(24) H 0.2086 0.21254 0.66597 0.1196 Uiso 1 2 calc R
H(25) H 0.19483 0.05495 0.7467 0.0772 Uiso 1 2 calc R
H(27) H 0.17436 -0.07239 0.89672 0.0748 Uiso 1 2 calc R

loop_
_atom_site_aniso_label
_atom_site_aniso_U_11
_atom_site_aniso_U_22
_atom_site_aniso_U_33
_atom_site_aniso_U_12
_atom_site_aniso_U_13
_atom_site_aniso_U_23
Ru(1) 0.0321(3) 0.0225(3) 0.0178(2) -0.00761(18) -0.00007(18) -0.00983(18)
Ru(2) 0.0324(3) 0.0171(2) 0.0202(2) -0.00395(18) 0.00016(18) -0.00910(17)
Cl(1) 0.099(4) 0.099(4) 0.154(5) -0.002(3) -0.038(4) -0.054(3)
Cl(2) 0.109(4) 0.073(3) 0.063(3) -0.017(3) -0.003(3) -0.018(2)
Cl(3) 0.078(3) 0.070(3) 0.065(3) -0.024(2) 0.003(2) -0.020(2)
Cl(4) 0.099(3) 0.055(2) 0.100(3) -0.017(2) -0.007(3) -0.014(2)
Cl(5) 0.107(4) 0.110(4) 0.154(5) -0.028(3) 0.028(4) -0.047(4)
Cl(6) 0.151(5) 0.069(3) 0.070(3) -0.027(3) 0.009(3) -0.024(2)
Cl(7) 0.102(5) 0.084(4) 0.141(6) -0.022(4) -0.014(4) -0.029(4)
Cl(8) 0.095(4) 0.057(3) 0.079(3) -0.019(3) -0.011(3) -0.023(2)
F(1) 0.048(3) 0.112(4) 0.076(3) 0.020(3) -0.029(2) -0.041(3)
F(2) 0.037(3) 0.088(4) 0.123(5) -0.002(2) 0.030(3) 0.027(3)
F(3) 0.049(3) 0.057(3) 0.136(5) 0.022(2) -0.030(3) -0.048(3)
F(4) 0.028(2) 0.064(3) 0.048(2) -0.0107(18) 0.0015(17) 0.008(2)
F(5) 0.129(5) 0.053(3) 0.055(3) -0.055(3) 0.041(3) -0.020(2)
F(6) 0.036(2) 0.064(2) 0.0258(19) -0.0132(18) 0.0041(15) 0.0105(17)
F(7) 0.058(2) 0.0315(18) 0.0201(17) -0.0160(16) 0.0005(16) -0.0056(14)
F(8) 0.029(2) 0.050(2) 0.060(3) -0.0017(17) 0.0042(18) 0.005(2)
F(9) 0.053(2) 0.0261(18) 0.0334(19) -0.0159(16) 0.0060(16) -0.0079(15)
F(10) 0.051(3) 0.146(5) 0.115(5) 0.028(3) -0.039(3) -0.095(4)
F(11) 0.030(2) 0.047(2) 0.085(3) 0.0007(18) -0.001(2) 0.023(2)
F(12) 0.032(2) 0.054(2) 0.074(3) -0.0096(18) 0.011(2) 0.005(2)
O(1) 0.025(2) 0.030(2) 0.028(2) -0.0048(16) -0.0048(16) -0.0081(17)
O(2) 0.032(2) 0.026(2) 0.026(2) -0.0059(17) -0.0031(17) -0.0078(17)
O(3) 0.035(2) 0.028(2) 0.0156(18) -0.0090(17) 0.0008(16) -0.0058(15)
O(4) 0.033(2) 0.0242(19) 0.024(2) -0.0114(16) 0.0010(16) -0.0096(16)
O(5) 0.035(2) 0.0193(19) 0.0212(19) -0.0062(16) 0.0008(16) -0.0089(15)
O(6) 0.032(2) 0.0156(18) 0.0206(19) -0.0066(15) -0.0006(16) -0.0043(14)
O(7) 0.030(2) 0.026(2) 0.024(2) -0.0050(16) -0.0022(17) -0.0065(16)
O(8) 0.026(2) 0.0222(19) 0.033(2) -0.0004(16) -0.0007(17) -0.0095(17)
N(1) 0.0359(19) 0.0226(17) 0.0239(18) -0.0109(15) 0.0033(16) -0.0162(15)
N(2) 0.0330(19) 0.0207(17) 0.0203(17) -0.0094(15) 0.0082(15) -0.0163(15)
C(1) 0.032(3) 0.024(3) 0.030(3) -0.007(2) 0.000(3) 0.004(2)
C(2) 0.029(3) 0.041(4) 0.045(4) 0.001(3) -0.005(3) -0.012(3)
C(3) 0.031(3) 0.019(3) 0.022(3) -0.006(2) 0.000(2) -0.001(2)
C(4) 0.048(4) 0.033(3) 0.030(3) -0.010(3) 0.000(3) -0.002(3)
C(5) 0.025(3) 0.027(3) 0.016(3) -0.000(2) -0.001(2) -0.008(2)
C(6) 0.031(3) 0.022(3) 0.029(3) -0.004(2) -0.002(2) -0.011(2)
C(7) 0.027(3) 0.025(3) 0.030(3) -0.004(2) 0.002(2) 0.004(2)
C(8) 0.030(3) 0.048(4) 0.042(4) -0.004(3) 0.001(3) -0.012(3)
C(9) 0.0294(17) 0.0211(16) 0.0248(16) -0.0079(14) 0.0027(14) -0.0139(14)
C(10) 0.0256(14) 0.0235(14) 0.0234(14) -0.0051(12) 0.0011(13) -0.0133(12)
C(11) 0.0280(17) 0.0240(16) 0.0211(16) -0.0062(14) 0.0040(14) -0.0118(14)
C(12) 0.0219(16) 0.0249(16) 0.0249(16) -0.0035(14) -0.0012(14) -0.0127(14)
C(13) 0.0208(17) 0.0250(17) 0.0268(17) -0.0025(14) -0.0023(15) -0.0134(14)
C(14) 0.0209(19) 0.024(2) 0.026(2) -0.0012(16) -0.0028(17) -0.0142(16)
C(15) 0.021(4) 0.072(6) 0.106(8) -0.003(3) -0.005(4) -0.036(5)
C(16) 0.021(4) 0.094(7) 0.112(9) -0.013(4) -0.005(5) -0.025(7)
C(17) 0.026(4) 0.136(10) 0.110(9) 0.002(6) -0.007(5) -0.024(9)
C(18) 0.038(5) 0.150(11) 0.097(9) 0.007(6) -0.032(5) -0.064(8)
C(19) 0.021(4) 0.052(5) 0.137(9) 0.004(3) -0.021(5) -0.016(6)
C(20) 0.033(4) 0.107(8) 0.104(8) 0.010(4) -0.007(5) -0.064(6)
C(21) 0.015(3) 0.145(9) 0.050(5) -0.002(4) 0.005(3) -0.049(5)
C(22) 0.031(4) 0.054(5) 0.111(8) 0.009(3) -0.011(4) -0.044(5)
C(23) 0.040(5) 0.133(9) 0.064(6) -0.003(5) 0.007(4) -0.024(6)
C(24) 0.025(4) 0.180(12) 0.112(9) -0.004(6) 0.002(5) -0.080(10)
C(25) 0.034(4) 0.088(7) 0.080(7) -0.009(4) 0.011(4) -0.042(5)
C(26) 0.016(3) 0.068(5) 0.067(5) 0.004(3) -0.004(3) -0.033(4)
C(27) 0.024(4) 0.081(6) 0.086(7) -0.002(4) -0.008(4) -0.031(5)
C(28) 0.018(3) 0.095(7) 0.077(6) -0.007(4) -0.006(4) -0.032(5)
C(29) 0.105(4) 0.060(3) 0.079(3) -0.020(3) -0.008(3) -0.021(3)
C(30) 0.106(4) 0.058(4) 0.075(4) -0.019(4) -0.006(4) -0.023(3)
C(31) 0.103(4) 0.094(4) 0.143(5) -0.019(4) -0.002(4) -0.041(4)
C(32) 0.104(5) 0.095(5) 0.144(5) -0.009(4) -0.020(4) -0.046(4)

loop_
_atom_type_symbol
_atom_type_description
_atom_type_scat_dispersion_real
_atom_type_scat_dispersion_imag
_atom_type_scat_source
C C 0.0033 0.0016
;
International Tables for Crystallography
(Vol. C, Tables 4.2.6.8 and 6.1.1.4)
;
H H 0.0000 0.0000
;
International Tables for Crystallography
(Vol. C, Table 6.1.1.4)
;
N N 0.0061 0.0033
;
International Tables for Crystallography
(Vol. C, Tables 4.2.6.8 and 6.1.1.4)
;
O O 0.0106 0.0060
;
International Tables for Crystallography
(Vol. C, Tables 4.2.6.8 and 6.1.1.4)
;
Ru Ru -1.2594 0.8363
;
International Tables for Crystallography
(Vol. C, Tables 4.2.6.8 and 6.1.1.4)
;
F F 0.0171 0.0103
;
International Tables for Crystallography
(Vol. C, Tables 4.2.6.8 and 6.1.1.4)
;
Cl Cl 0.1484 0.1585
;
International Tables for Crystallography
(Vol. C, Tables 4.2.6.8 and 6.1.1.4)
;

loop_
_geom_angle_atom_site_label_1
_geom_angle_atom_site_label_2
_geom_angle_atom_site_label_3
_geom_angle
_geom_angle_publ_flag
_geom_angle_site_symmetry_1
_geom_angle_site_symmetry_3
Ru(1) Ru(1) O(1) 89.56(12) yes 2_656 .
Ru(1) Ru(1) O(2) 89.40(12) yes 2_656 2_656
Ru(1) Ru(1) O(3) 89.11(12) yes 2_656 .
Ru(1) Ru(1) O(4) 89.90(12) yes 2_656 2_656
Ru(1) Ru(1) N(1) 176.58(11) yes 2_656 .
O(1) Ru(1) O(2) 178.93(17) yes . 2_656
O(1) Ru(1) O(3) 92.20(14) yes . .
O(1) Ru(1) O(4) 87.52(14) yes . 2_656
O(1) Ru(1) N(1) 91.18(16) yes . .
O(2) Ru(1) O(3) 87.54(14) yes 2_656 .
O(2) Ru(1) O(4) 92.72(14) yes 2_656 2_656
O(2) Ru(1) N(1) 89.85(16) yes 2_656 .
O(3) Ru(1) O(4) 178.97(16) yes . 2_656
O(3) Ru(1) N(1) 87.53(16) yes . .
O(4) Ru(1) N(1) 93.47(16) yes 2_656 .
Ru(2) Ru(2) O(5) 89.96(11) yes 2_667 .
Ru(2) Ru(2) O(6) 89.18(11) yes 2_667 2_667
Ru(2) Ru(2) O(7) 89.80(12) yes 2_667 .
Ru(2) Ru(2) O(8) 89.16(12) yes 2_667 2_667
Ru(2) Ru(2) N(2) 174.66(10) yes 2_667 .
O(5) Ru(2) O(6) 179.09(15) yes . 2_667
O(5) Ru(2) O(7) 91.21(14) yes . .
O(5) Ru(2) O(8) 88.84(14) yes . 2_667
O(5) Ru(2) N(2) 95.36(15) yes . .
O(6) Ru(2) O(7) 88.52(13) yes 2_667 .
O(6) Ru(2) O(8) 91.42(14) yes 2_667 2_667
O(6) Ru(2) N(2) 85.50(15) yes 2_667 .
O(7) Ru(2) O(8) 178.96(17) yes . 2_667
O(7) Ru(2) N(2) 90.50(16) yes . .
O(8) Ru(2) N(2) 90.53(16) yes 2_667 .
Cl(2) Cl(1) C(32) 26.8(13) yes . .
Cl(1) Cl(2) Cl(3) 115.6(4) yes . .
Cl(1) Cl(2) C(29) 109.5(7) yes . .
Cl(1) Cl(2) C(31) 102.3(10) yes . .
Cl(1) Cl(2) C(32) 42(2) yes . .
Cl(3) Cl(2) C(29) 50.8(7) yes . .
Cl(3) Cl(2) C(31) 109.4(11) yes . .
Cl(3) Cl(2) C(32) 118(2) yes . .
C(29) Cl(2) C(31) 61.4(12) yes . .
C(29) Cl(2) C(32) 81(3) yes . .
C(31) Cl(2) C(32) 62(2) yes . .
Cl(2) Cl(3) Cl(4) 140.3(5) yes . .
Cl(2) Cl(3) C(29) 71.0(9) yes . .
Cl(2) Cl(3) C(32) 20.2(8) yes . .
Cl(4) Cl(3) C(29) 73.8(8) yes . .
Cl(4) Cl(3) C(32) 120.8(9) yes . .
C(29) Cl(3) C(32) 58.3(12) yes . .
Cl(3) Cl(4) C(29) 56.7(7) yes . .
Cl(5) Cl(5) C(29) 136.9(7) yes 2_766 .
Cl(5) Cl(5) C(31) 124.7(10) yes 2_766 .
C(29) Cl(5) C(31) 60.1(11) yes . .
C(30) Cl(7) C(31) 74.3(13) yes . .
C(30) Cl(8) C(31) 71.7(12) yes . .
Ru(1) O(1) C(1) 116.6(4) yes . .
Ru(1) O(2) C(1) 117.3(3) yes 2_656 .
Ru(1) O(3) C(3) 116.2(3) yes . .
Ru(1) O(4) C(3) 116.6(4) yes 2_656 .
Ru(2) O(5) C(5) 116.0(3) yes . .
Ru(2) O(6) C(5) 117.1(3) yes 2_667 .
Ru(2) O(7) C(7) 116.8(4) yes . .
Ru(2) O(8) C(7) 116.1(3) yes 2_667 .
Ru(1) N(1) C(9) 157.3(4) yes . .
Ru(2) N(2) C(11) 151.8(4) yes . .
O(1) C(1) O(2) 127.0(5) yes . .
O(1) C(1) C(2) 117.0(6) yes . .
O(2) C(1) C(2) 115.8(5) yes . .
F(1) C(2) F(2) 107.4(6) yes . .
F(1) C(2) F(3) 105.6(5) yes . .
F(1) C(2) C(1) 111.2(5) yes . .
F(2) C(2) F(3) 109.4(6) yes . .
F(2) C(2) C(1) 110.1(5) yes . .
F(3) C(2) C(1) 112.9(6) yes . .
O(3) C(3) O(4) 128.0(5) yes . .
O(3) C(3) C(4) 114.8(5) yes . .
O(4) C(3) C(4) 117.0(5) yes . .
F(4) C(4) F(5) 109.0(6) yes . .
F(4) C(4) F(6) 107.3(5) yes . .
F(4) C(4) C(3) 109.3(4) yes . .
F(5) C(4) F(6) 108.3(5) yes . .
F(5) C(4) C(3) 112.0(5) yes . .
F(6) C(4) C(3) 110.8(6) yes . .
O(5) C(5) O(6) 127.8(5) yes . .
O(5) C(5) C(6) 114.5(5) yes . .
O(6) C(5) C(6) 117.6(5) yes . .
F(7) C(6) F(8) 108.4(5) yes . .
F(7) C(6) F(9) 107.3(4) yes . .
F(7) C(6) C(5) 112.1(5) yes . .
F(8) C(6) F(9) 108.2(5) yes . .
F(8) C(6) C(5) 109.5(4) yes . .
F(9) C(6) C(5) 111.2(5) yes . .
O(7) C(7) O(8) 128.0(5) yes . .
O(7) C(7) C(8) 116.4(6) yes . .
O(8) C(7) C(8) 115.6(5) yes . .
F(10) C(8) F(11) 108.3(5) yes . .
F(10) C(8) F(12) 106.5(6) yes . .
F(10) C(8) C(7) 112.8(6) yes . .
F(11) C(8) F(12) 106.1(5) yes . .
F(11) C(8) C(7) 111.6(6) yes . .
F(12) C(8) C(7) 111.2(5) yes . .
N(1) C(9) C(10) 176.6(6) yes . .
C(9) C(10) C(11) 117.5(4) yes . .
C(9) C(10) C(12) 121.9(5) yes . .
C(11) C(10) C(12) 120.6(5) yes . .
N(2) C(11) C(10) 179.4(5) yes . .
C(10) C(12) C(13) 121.8(5) yes . .
C(10) C(12) C(14) 120.8(5) yes . 2_657
C(13) C(12) C(14) 117.4(4) yes . 2_657
C(12) C(13) C(14) 121.4(5) yes . .
C(12) C(14) C(13) 121.1(5) yes 2_657 .
C(16) C(15) C(28) 119.0(10) yes . .
C(15) C(16) C(17) 123.3(10) yes . .
C(16) C(17) C(18) 121.1(12) yes . .
C(17) C(18) C(19) 120.7(13) yes . .
C(18) C(19) C(20) 119.5(11) yes . .
C(18) C(19) C(28) 119.6(9) yes . .
C(20) C(19) C(28) 120.9(10) yes . .
C(19) C(20) C(21) 117.8(11) yes . .
C(20) C(21) C(22) 122.7(10) yes . .
C(20) C(21) C(26) 120.7(9) yes . .
C(22) C(21) C(26) 116.5(7) yes . .
C(21) C(22) C(23) 117.1(10) yes . .
C(22) C(23) C(24) 124.7(10) yes . .
C(23) C(24) C(25) 122.2(11) yes . .
C(24) C(25) C(26) 121.8(11) yes . .
C(21) C(26) C(25) 117.7(8) yes . .
C(21) C(26) C(27) 121.6(8) yes . .
C(25) C(26) C(27) 120.7(9) yes . .
C(26) C(27) C(28) 117.7(9) yes . .
C(15) C(28) C(19) 116.3(9) yes . .
C(15) C(28) C(27) 122.8(10) yes . .
C(19) C(28) C(27) 120.9(9) yes . .
Cl(2) C(29) Cl(3) 58.2(7) yes . .
Cl(2) C(29) Cl(4) 105.6(10) yes . .
Cl(2) C(29) Cl(5) 103.2(12) yes . .
Cl(2) C(29) C(30) 101.8(13) yes . .
Cl(2) C(29) C(31) 53.9(10) yes . .
Cl(2) C(29) C(32) 26.5(9) yes . .
Cl(3) C(29) Cl(4) 49.5(6) yes . .
Cl(3) C(29) Cl(5) 156.8(15) yes . .
Cl(3) C(29) C(30) 105.0(15) yes . .
Cl(3) C(29) C(31) 109.2(14) yes . .
Cl(3) C(29) C(32) 79.2(12) yes . .
Cl(4) C(29) Cl(5) 138.8(12) yes . .
Cl(4) C(29) C(30) 110.3(16) yes . .
Cl(4) C(29) C(31) 158.6(15) yes . .
Cl(4) C(29) C(32) 118.7(13) yes . .
Cl(5) C(29) C(30) 91.7(12) yes . .
Cl(5) C(29) C(31) 60.1(11) yes . .
Cl(5) C(29) C(32) 79.3(13) yes . .
C(30) C(29) C(31) 72.7(14) yes . .
C(30) C(29) C(32) 114.0(16) yes . .
C(31) C(29) C(32) 46.2(13) yes . .
Cl(6) C(30) Cl(7) 127.5(11) yes . .
Cl(6) C(30) Cl(8) 113.1(10) yes . .
Cl(6) C(30) C(29) 106.3(13) yes . .
Cl(6) C(30) C(31) 138.6(14) yes . .
Cl(7) C(30) Cl(8) 22.1(5) yes . .
Cl(7) C(30) C(29) 115.9(17) yes . .
Cl(7) C(30) C(31) 56.0(10) yes . .
Cl(8) C(30) C(29) 112.1(16) yes . .
Cl(8) C(30) C(31) 52.7(9) yes . .
C(29) C(30) C(31) 60.9(13) yes . .
Cl(2) C(31) Cl(5) 111.5(13) yes . .
Cl(2) C(31) Cl(7) 110.8(15) yes . .
Cl(2) C(31) Cl(8) 132.6(17) yes . .
Cl(2) C(31) C(29) 64.7(11) yes . .
Cl(2) C(31) C(30) 91.5(14) yes . .
Cl(2) C(31) C(32) 31.5(13) yes . .
Cl(5) C(31) Cl(7) 111.2(16) yes . .
Cl(5) C(31) Cl(8) 95.1(14) yes . .
Cl(5) C(31) C(29) 59.8(11) yes . .
Cl(5) C(31) C(30) 77.7(13) yes . .
Cl(5) C(31) C(32) 92.5(17) yes . .
Cl(7) C(31) Cl(8) 22.2(5) yes . .
Cl(7) C(31) C(29) 95.5(16) yes . .
Cl(7) C(31) C(30) 49.8(10) yes . .
Cl(7) C(31) C(32) 142(2) yes . .
Cl(8) C(31) C(29) 100.8(17) yes . .
Cl(8) C(31) C(30) 55.7(10) yes . .
Cl(8) C(31) C(32) 164(2) yes . .
C(29) C(31) C(30) 46.3(11) yes . .
C(29) C(31) C(32) 71.0(18) yes . .
C(30) C(31) C(32) 113(2) yes . .
Cl(1) C(32) Cl(2) 111(3) yes . .
Cl(1) C(32) Cl(3) 110.9(17) yes . .
Cl(1) C(32) C(29) 136(2) yes . .
Cl(1) C(32) C(31) 156(3) yes . .
Cl(2) C(32) Cl(3) 41.6(18) yes . .
Cl(2) C(32) C(29) 73(2) yes . .
Cl(2) C(32) C(31) 87(2) yes . .
Cl(3) C(32) C(29) 42.4(9) yes . .
Cl(3) C(32) C(31) 93(2) yes . .
C(29) C(32) C(31) 62.8(18) yes . .
C(12) C(13) H(13) 119.280 no . .
C(14) C(13) H(13) 119.270 no . .
C(12) C(14) H(14) 119.430 no 2_657 .
C(13) C(14) H(14) 119.438 no . .
C(16) C(15) H(15) 120.498 no . .
C(28) C(15) H(15) 120.504 no . .
C(15) C(16) H(16) 118.356 no . .
C(17) C(16) H(16) 118.333 no . .
C(16) C(17) H(17) 119.447 no . .
C(18) C(17) H(17) 119.441 no . .
C(17) C(18) H(18) 119.640 no . .
C(19) C(18) H(18) 119.630 no . .
C(19) C(20) H(20) 121.080 no . .
C(21) C(20) H(20) 121.083 no . .
C(21) C(22) H(22) 121.449 no . .
C(23) C(22) H(22) 121.449 no . .
C(22) C(23) H(23) 117.663 no . .
C(24) C(23) H(23) 117.663 no . .
C(23) C(24) H(24) 118.910 no . .
C(25) C(24) H(24) 118.917 no . .
C(24) C(25) H(25) 119.092 no . .
C(26) C(25) H(25) 119.098 no . .
C(26) C(27) H(27) 121.124 no . .
C(28) C(27) H(27) 121.126 no . .

loop_
_geom_bond_atom_site_label_1
_geom_bond_atom_site_label_2
_geom_bond_distance
_geom_bond_publ_flag
_geom_bond_site_symmetry_2
Ru(1) Ru(1) 2.2911(7) yes 2_656
Ru(1) O(1) 2.071(3) yes .
Ru(1) O(2) 2.063(4) yes 2_656
Ru(1) O(3) 2.078(3) yes .
Ru(1) O(4) 2.060(3) yes 2_656
Ru(1) N(1) 2.258(5) yes .
Ru(2) Ru(2) 2.2908(7) yes 2_667
Ru(2) O(5) 2.068(3) yes .
Ru(2) O(6) 2.071(3) yes 2_667
Ru(2) O(7) 2.063(4) yes .
Ru(2) O(8) 2.082(4) yes 2_667
Ru(2) N(2) 2.255(5) yes .
Cl(1) Cl(2) 1.801(9) yes .
Cl(1) C(32) 1.29(3) yes .
Cl(2) Cl(3) 1.671(8) yes .
Cl(2) C(29) 1.86(2) yes .
Cl(2) C(31) 1.66(2) yes .
Cl(2) C(32) 0.87(3) yes .
Cl(3) Cl(4) 1.385(8) yes .
Cl(3) C(29) 1.52(2) yes .
Cl(3) C(32) 2.22(3) yes .
Cl(4) C(29) 1.75(2) yes .
Cl(5) Cl(5) 2.137(9) yes 2_766
Cl(5) C(29) 1.80(2) yes .
Cl(5) C(31) 1.81(3) yes .
Cl(6) C(30) 1.78(2) yes .
Cl(7) C(30) 1.57(2) yes .
Cl(7) C(31) 1.70(3) yes .
Cl(8) C(30) 1.72(2) yes .
Cl(8) C(31) 1.65(2) yes .
F(1) C(2) 1.318(9) yes .
F(2) C(2) 1.295(8) yes .
F(3) C(2) 1.297(9) yes .
F(4) C(4) 1.323(7) yes .
F(5) C(4) 1.310(9) yes .
F(6) C(4) 1.336(7) yes .
F(7) C(6) 1.323(7) yes .
F(8) C(6) 1.315(6) yes .
F(9) C(6) 1.333(7) yes .
F(10) C(8) 1.315(10) yes .
F(11) C(8) 1.317(8) yes .
F(12) C(8) 1.332(8) yes .
O(1) C(1) 1.262(7) yes .
O(2) C(1) 1.256(8) yes .
O(3) C(3) 1.260(7) yes .
O(4) C(3) 1.249(7) yes .
O(5) C(5) 1.268(7) yes .
O(6) C(5) 1.249(7) yes .
O(7) C(7) 1.244(7) yes .
O(8) C(7) 1.263(8) yes .
N(1) C(9) 1.137(8) yes .
N(2) C(11) 1.147(7) yes .
C(1) C(2) 1.530(8) yes .
C(3) C(4) 1.544(8) yes .
C(5) C(6) 1.538(7) yes .
C(7) C(8) 1.517(8) yes .
C(9) C(10) 1.430(8) yes .
C(10) C(11) 1.422(8) yes .
C(10) C(12) 1.379(7) yes .
C(12) C(13) 1.451(8) yes .
C(12) C(14) 1.460(8) yes 2_657
C(13) C(14) 1.330(7) yes .
C(15) C(16) 1.366(16) yes .
C(15) C(28) 1.434(12) yes .
C(16) C(17) 1.36(2) yes .
C(17) C(18) 1.298(18) yes .
C(18) C(19) 1.434(17) yes .
C(19) C(20) 1.439(13) yes .
C(19) C(28) 1.437(16) yes .
C(20) C(21) 1.335(13) yes .
C(21) C(22) 1.487(12) yes .
C(21) C(26) 1.479(15) yes .
C(22) C(23) 1.323(15) yes .
C(23) C(24) 1.34(2) yes .
C(24) C(25) 1.304(16) yes .
C(25) C(26) 1.390(12) yes .
C(26) C(27) 1.385(11) yes .
C(27) C(28) 1.381(13) yes .
C(29) C(30) 1.50(2) yes .
C(29) C(31) 1.81(3) yes .
C(29) C(32) 1.92(4) yes .
C(30) C(31) 1.97(4) yes .
C(31) C(32) 1.47(4) yes .
C(13) H(13) 0.950 no .
C(14) H(14) 0.950 no .
C(15) H(15) 0.950 no .
C(16) H(16) 0.950 no .
C(17) H(17) 0.950 no .
C(18) H(18) 0.950 no .
C(20) H(20) 0.950 no .
C(22) H(22) 0.950 no .
C(23) H(23) 0.950 no .
C(24) H(24) 0.950 no .
C(25) H(25) 0.950 no .
C(27) H(27) 0.950 no .

loop_
_geom_contact_atom_site_label_1
_geom_contact_atom_site_label_2
_geom_contact_distance
_geom_contact_publ_flag
_geom_contact_site_symmetry_2
Cl(1) Cl(5) 3.315(10) no .
Cl(3) Cl(7) 3.339(10) no .
Cl(4) Cl(6) 3.169(6) no .
Cl(5) Cl(6) 3.034(10) no .
Cl(5) C(32) 3.52(3) no 2_766
F(1) O(1) 2.661(5) no .
F(1) O(2) 3.428(6) no .
F(2) O(1) 3.015(6) no .
F(2) O(2) 3.017(6) no .
F(3) O(1) 3.440(6) no .
F(3) O(2) 2.667(5) no .
F(4) O(3) 2.902(5) no .
F(4) O(4) 3.135(5) no .
F(5) O(3) 3.469(6) no .
F(5) O(4) 2.635(6) no .
F(6) O(3) 2.696(5) no .
F(6) O(4) 3.411(5) no .
F(7) O(5) 2.707(4) no .
F(7) O(6) 3.413(5) no .
F(8) O(5) 2.917(5) no .
F(8) O(6) 3.121(5) no .
F(9) O(5) 3.479(5) no .
F(9) O(6) 2.635(4) no .
F(9) C(13) 3.376(7) no 2_667
F(9) C(14) 3.260(6) no 2_667
F(10) O(7) 2.581(6) no .
F(10) O(8) 3.485(7) no .
F(11) O(7) 3.292(5) no .
F(11) O(8) 2.776(5) no .
F(12) O(7) 3.244(5) no .
F(12) O(8) 2.832(6) no .
O(1) C(3) 3.433(6) no 2_656
O(2) C(3) 3.596(7) no .
O(2) C(3) 3.437(6) no 2_656
O(3) C(1) 3.452(6) no 2_656
O(4) C(1) 3.445(6) no 2_656
O(5) C(7) 3.565(7) no .
O(5) C(7) 3.494(6) no 2_667
O(6) C(7) 3.581(7) no .
O(6) C(7) 3.461(6) no 2_667
O(6) C(11) 3.468(7) no 2_667
O(6) C(13) 3.561(7) no 2_667
O(7) C(5) 3.568(7) no .
O(7) C(5) 3.484(6) no 2_667
O(8) C(5) 3.572(6) no .
O(8) C(5) 3.486(6) no 2_667
N(1) C(11) 3.480(8) no .
N(1) C(12) 3.477(7) no .
N(1) C(14) 3.565(6) no 2_657
N(2) C(9) 3.473(8) no .
N(2) C(12) 3.476(7) no .
N(2) C(13) 3.579(6) no .
C(1) C(3) 3.588(7) no 2_656
C(9) C(14) 2.883(7) no 2_657
C(11) C(13) 2.867(7) no .
C(12) C(12) 2.842(7) no 2_657
C(13) C(13) 2.820(8) no 2_657
C(14) C(14) 2.822(8) no 2_657
C(15) C(18) 2.780(19) no .
C(16) C(19) 2.734(13) no .
C(17) C(28) 2.809(16) no .
C(19) C(26) 2.765(15) no .
C(20) C(27) 2.887(16) no .
C(21) C(24) 2.773(15) no .
C(21) C(28) 2.803(14) no .
C(22) C(25) 2.791(15) no .
C(23) C(26) 2.753(13) no .
Cl(1) C(16) 3.562(12) no 2_657
Cl(1) C(23) 3.491(10) no 1_655
Cl(2) O(5) 3.382(7) no .
Cl(3) Cl(7) 3.479(11) no 2_666
Cl(4) Cl(7) 3.518(10) no 2_666
Cl(4) F(5) 3.581(8) no 2_656
Cl(4) O(4) 3.516(7) no 2_656
Cl(4) N(1) 3.581(7) no .
Cl(6) F(5) 3.306(7) no 2_656
Cl(7) Cl(3) 3.479(11) no 2_666
Cl(7) Cl(4) 3.518(10) no 2_666
Cl(7) F(7) 3.532(12) no .
Cl(7) O(2) 3.597(11) no 1_565
Cl(8) F(3) 3.391(10) no 1_565
Cl(8) O(2) 3.307(9) no 1_565
F(1) F(4) 2.926(7) no 1_655
F(1) F(7) 3.595(6) no 1_545
F(1) F(8) 3.051(6) no 1_545
F(1) F(9) 3.574(6) no 1_545
F(1) F(11) 3.582(6) no 1_645
F(2) F(2) 3.294(8) no 2_756
F(3) Cl(8) 3.391(10) no 1_545
F(3) F(7) 3.475(6) no 1_545
F(3) F(8) 3.581(7) no 1_545
F(3) C(31) 3.26(3) no 1_545
F(4) F(1) 2.926(7) no 1_455
F(4) F(11) 2.805(5) no 1_545
F(5) Cl(4) 3.581(8) no 2_656
F(5) Cl(6) 3.306(7) no 2_656
F(5) F(7) 3.445(6) no 1_545
F(5) F(10) 3.443(7) no 1_545
F(5) F(11) 3.187(6) no 1_545
F(5) O(7) 3.579(5) no 1_545
F(5) C(7) 3.597(7) no 1_545
F(5) C(8) 3.564(8) no 1_545
F(6) F(7) 3.153(5) no 1_545
F(6) F(9) 3.042(5) no 1_545
F(6) F(11) 3.070(5) no 1_545
F(6) O(5) 3.581(5) no 1_545
F(6) O(6) 3.080(5) no 1_545
F(6) O(8) 3.361(5) no 1_545
F(6) C(5) 2.997(6) no 1_545
F(6) C(6) 3.213(6) no 1_545
F(6) C(7) 3.383(7) no 1_545
F(7) Cl(7) 3.532(12) no .
F(7) F(1) 3.595(6) no 1_565
F(7) F(3) 3.475(6) no 1_565
F(7) F(5) 3.445(6) no 1_565
F(7) F(6) 3.153(5) no 1_565
F(7) O(1) 3.522(5) no 1_565
F(7) O(2) 3.382(4) no 1_565
F(7) O(3) 3.371(5) no 1_565
F(7) O(4) 3.241(5) no 1_565
F(7) C(1) 3.207(6) no 1_565
F(7) C(3) 3.012(6) no 1_565
F(7) C(4) 3.366(7) no 1_565
F(7) C(31) 3.42(3) no .
F(8) F(1) 3.051(6) no 1_565
F(8) F(3) 3.581(7) no 1_565
F(8) F(10) 2.778(5) no 1_655
F(8) F(11) 3.355(6) no 1_655
F(8) F(12) 3.336(6) no 1_655
F(8) C(8) 3.388(8) no 1_655
F(9) F(1) 3.574(6) no 1_565
F(9) F(6) 3.042(5) no 1_565
F(9) O(1) 3.456(5) no 1_565
F(9) O(3) 3.244(5) no 1_565
F(9) C(20) 3.441(12) no 2_667
F(10) F(5) 3.443(7) no 1_565
F(10) F(8) 2.778(5) no 1_455
F(10) F(12) 3.427(6) no 2_567
F(11) F(1) 3.582(6) no 1_465
F(11) F(4) 2.805(5) no 1_565
F(11) F(5) 3.187(6) no 1_565
F(11) F(6) 3.070(5) no 1_565
F(11) F(8) 3.355(6) no 1_455
F(11) C(4) 3.221(7) no 1_565
F(11) C(20) 3.336(10) no 2_567
F(12) F(8) 3.336(6) no 1_455
F(12) F(10) 3.427(6) no 2_567
F(12) F(12) 2.826(6) no 2_567
F(12) C(8) 3.571(8) no 2_567
F(12) C(22) 3.540(10) no 2_567
O(1) F(7) 3.522(5) no 1_545
O(1) F(9) 3.456(5) no 1_545
O(2) Cl(7) 3.597(11) no 1_545
O(2) Cl(8) 3.307(9) no 1_545
O(2) F(7) 3.382(4) no 1_545
O(2) C(24) 3.520(14) no 2_656
O(3) F(7) 3.371(5) no 1_545
O(3) F(9) 3.244(5) no 1_545
O(3) C(25) 3.590(10) no .
O(4) Cl(4) 3.516(7) no 2_656
O(4) F(7) 3.241(5) no 1_545
O(5) Cl(2) 3.382(7) no .
O(5) F(6) 3.581(5) no 1_565
O(6) F(6) 3.080(5) no 1_565
O(7) F(5) 3.579(5) no 1_565
O(8) F(6) 3.361(5) no 1_565
N(1) Cl(4) 3.581(7) no .
N(1) C(17) 3.508(11) no 2_657
N(1) C(24) 3.456(10) no .
C(1) F(7) 3.207(6) no 1_545
C(3) F(7) 3.012(6) no 1_545
C(4) F(7) 3.366(7) no 1_545
C(4) F(11) 3.221(7) no 1_545
C(5) F(6) 2.997(6) no 1_565
C(6) F(6) 3.213(6) no 1_565
C(7) F(5) 3.597(7) no 1_565
C(7) F(6) 3.383(7) no 1_565
C(8) F(5) 3.564(8) no 1_565
C(8) F(8) 3.388(8) no 1_455
C(8) F(12) 3.571(8) no 2_567
C(9) C(16) 3.500(11) no 2_657
C(9) C(17) 3.243(10) no 2_657
C(9) C(18) 3.577(10) no 2_657
C(9) C(23) 3.589(10) no .
C(9) C(24) 3.264(10) no .
C(9) C(25) 3.537(10) no .
C(10) C(15) 3.393(9) no 2_657
C(10) C(16) 3.310(9) no 2_657
C(10) C(17) 3.494(10) no 2_657
C(10) C(22) 3.491(8) no .
C(10) C(23) 3.421(9) no .
C(10) C(24) 3.523(11) no .
C(11) C(15) 3.335(8) no 2_657
C(11) C(16) 3.358(9) no 2_657
C(11) C(22) 3.431(9) no .
C(11) C(23) 3.480(10) no .
C(12) C(15) 3.580(9) no 2_657
C(12) C(19) 3.428(8) no 2_657
C(12) C(21) 3.362(8) no .
C(12) C(26) 3.412(8) no .
C(12) C(28) 3.329(9) no 2_657
C(13) C(20) 3.391(9) no .
C(13) C(21) 3.418(8) no .
C(13) C(27) 3.340(8) no 2_657
C(13) C(28) 3.393(8) no 2_657
C(14) C(19) 3.354(9) no .
C(14) C(20) 3.497(9) no .
C(14) C(26) 3.339(7) no 2_657
C(14) C(27) 3.386(9) no 2_657
C(15) C(10) 3.393(9) no 2_657
C(15) C(11) 3.335(8) no 2_657
C(15) C(12) 3.580(9) no 2_657
C(15) C(21) 3.452(10) no 2_557
C(15) C(26) 3.416(9) no 2_557
C(16) Cl(1) 3.562(12) no 2_657
C(16) C(9) 3.500(11) no 2_657
C(16) C(10) 3.310(9) no 2_657
C(16) C(11) 3.358(9) no 2_657
C(16) C(25) 3.430(10) no 2_557
C(16) C(26) 3.444(10) no 2_557
C(17) N(1) 3.508(11) no 2_657
C(17) C(9) 3.243(10) no 2_657
C(17) C(10) 3.494(10) no 2_657
C(17) C(25) 3.484(12) no 2_557
C(18) C(9) 3.577(10) no 2_657
C(19) C(12) 3.428(8) no 2_657
C(19) C(14) 3.354(9) no .
C(19) C(27) 3.368(10) no 2_557
C(20) F(9) 3.441(12) no 2_667
C(20) F(11) 3.336(10) no 2_567
C(20) C(13) 3.391(9) no .
C(20) C(14) 3.497(9) no .
C(21) C(12) 3.362(8) no .
C(21) C(13) 3.418(8) no .
C(21) C(15) 3.452(10) no 2_557
C(22) F(12) 3.540(10) no 2_567
C(22) C(10) 3.491(8) no .
C(22) C(11) 3.431(9) no .
C(23) Cl(1) 3.491(10) no 1_455
C(23) C(9) 3.589(10) no .
C(23) C(10) 3.421(9) no .
C(23) C(11) 3.480(10) no .
C(24) O(2) 3.520(14) no 2_656
C(24) N(1) 3.456(10) no .
C(24) C(9) 3.264(10) no .
C(24) C(10) 3.523(11) no .
C(25) O(3) 3.590(10) no .
C(25) C(9) 3.537(10) no .
C(25) C(16) 3.430(10) no 2_557
C(25) C(17) 3.484(12) no 2_557
C(26) C(12) 3.412(8) no .
C(26) C(14) 3.339(7) no 2_657
C(26) C(15) 3.416(9) no 2_557
C(26) C(16) 3.444(10) no 2_557
C(27) C(13) 3.340(8) no 2_657
C(27) C(14) 3.386(9) no 2_657
C(27) C(19) 3.368(10) no 2_557
C(27) C(28) 3.391(9) no 2_557
C(28) C(12) 3.329(9) no 2_657
C(28) C(13) 3.393(8) no 2_657
C(28) C(27) 3.391(9) no 2_557
C(28) C(28) 3.384(9) no 2_557
C(30) C(30) 3.34(3) no 2_666
C(31) F(3) 3.26(3) no 1_565
C(31) F(7) 3.42(3) no .
F(6) H(13) 3.2458 no 2_657
F(6) H(14) 3.3866 no 2_657
F(9) H(13) 2.8813 no 2_667
F(9) H(14) 2.6542 no 2_667
O(3) H(14) 2.9273 no 2_657
O(6) H(13) 2.6348 no 2_667
N(1) H(14) 2.9665 no 2_657
N(2) H(13) 2.9856 no .
C(5) H(13) 3.5336 no 2_667
C(9) H(14) 2.5615 no 2_657
C(10) H(13) 2.6640 no .
C(10) H(14) 2.6567 no 2_657
C(11) H(13) 2.5498 no .
C(12) H(13) 3.2895 no 2_657
C(12) H(14) 3.2846 no .
C(13) H(14) 3.3476 no 2_657
C(14) H(13) 3.3481 no 2_657
C(15) H(17) 3.2419 no .
C(15) H(27) 2.6769 no .
C(16) H(18) 3.1711 no .
C(17) H(15) 3.2476 no .
C(18) H(16) 3.1535 no .
C(18) H(20) 2.6722 no .
C(19) H(15) 3.3096 no .
C(19) H(17) 3.2379 no .
C(19) H(27) 3.3167 no .
C(20) H(18) 2.6471 no .
C(20) H(22) 2.7227 no .
C(21) H(23) 3.2626 no .
C(21) H(25) 3.3216 no .
C(21) H(27) 3.3653 no .
C(22) H(20) 2.6658 no .
C(22) H(24) 3.1961 no .
C(23) H(25) 3.1673 no .
C(24) H(22) 3.2157 no .
C(25) H(23) 3.1515 no .
C(25) H(27) 2.6132 no .
C(26) H(20) 3.3170 no .
C(26) H(22) 3.3967 no .
C(26) H(24) 3.2069 no .
C(27) H(15) 2.6850 no .
C(27) H(25) 2.5840 no .
C(28) H(16) 3.2677 no .
C(28) H(18) 3.3368 no .
C(28) H(20) 3.3615 no .
H(13) H(14) 2.2619 no .
H(15) H(16) 2.2993 no .
H(15) H(27) 2.5441 no .
H(16) H(17) 2.2765 no .
H(17) H(18) 2.2350 no .
H(18) H(20) 2.4873 no .
H(20) H(22) 2.5671 no .
H(22) H(23) 2.2596 no .
H(23) H(24) 2.2446 no .
H(24) H(25) 2.2256 no .
H(25) H(27) 2.4263 no .
Cl(1) H(16) 2.6526 no 2_657
Cl(1) H(23) 3.2298 no 1_655
Cl(2) H(16) 3.2875 no 2_657
Cl(3) H(16) 3.0384 no 2_657
Cl(4) H(16) 3.4352 no 2_657
Cl(4) H(17) 3.2941 no 2_657
Cl(5) H(23) 3.4740 no 2_666
Cl(6) H(23) 2.8220 no 2_666
Cl(7) H(24) 3.4905 no 2_666
Cl(8) H(23) 3.2447 no 2_666
Cl(8) H(24) 2.9036 no 2_666
F(1) H(18) 2.7967 no 2_657
F(2) H(17) 3.1174 no 1_654
F(3) H(24) 3.1661 no 2_656
F(4) H(18) 3.3614 no 2_557
F(4) H(25) 2.8210 no .
F(4) H(27) 2.8901 no .
F(6) H(27) 2.9388 no .
F(8) H(20) 3.2370 no 2_667
F(9) H(18) 3.0640 no 2_667
F(9) H(20) 2.8349 no 2_667
F(11) H(15) 3.3061 no 1_565
F(11) H(18) 3.5308 no 2_567
F(11) H(20) 2.6867 no 2_567
F(11) H(27) 3.2560 no 1_565
F(12) H(20) 3.0592 no 2_567
F(12) H(22) 2.8532 no 2_567
O(1) H(17) 3.4623 no 2_657
O(1) H(18) 3.1675 no 2_657
O(2) H(24) 2.7278 no 2_656
O(2) H(25) 3.3756 no 2_656
O(3) H(25) 2.9035 no .
O(6) H(22) 3.5370 no 2_667
O(7) H(22) 3.3155 no .
O(8) H(15) 2.9612 no 1_565
N(1) H(17) 3.2968 no 2_657
N(1) H(24) 3.2323 no .
N(2) H(15) 3.4352 no 2_657
N(2) H(22) 3.5572 no .
C(1) H(24) 3.5913 no 2_656
C(3) H(25) 3.5036 no .
C(4) H(25) 3.5002 no .
C(4) H(27) 3.4768 no .
C(6) H(20) 3.5332 no 2_667
C(8) H(20) 3.4394 no 2_567
C(9) H(17) 3.3247 no 2_657
C(9) H(24) 3.3372 no .
C(11) H(15) 3.3468 no 2_657
C(11) H(16) 3.3867 no 2_657
C(11) H(22) 3.4872 no .
C(11) H(23) 3.5739 no .
C(13) H(27) 3.5142 no 2_657
C(14) H(27) 3.5987 no 2_657
C(17) H(25) 3.3857 no 2_557
C(18) H(14) 3.4878 no .
C(18) H(27) 3.4052 no 2_557
C(19) H(14) 3.5361 no .
C(19) H(27) 3.2873 no 2_557
C(20) H(13) 3.5223 no .
C(20) H(15) 3.4590 no 2_557
C(21) H(15) 3.3696 no 2_557
C(24) H(16) 3.4801 no 2_557
C(25) H(14) 3.4768 no 2_657
C(25) H(16) 3.5359 no 2_557
C(26) H(14) 3.4947 no 2_657
C(27) H(13) 3.5088 no 2_657
C(27) H(14) 3.5714 no 2_657
C(30) H(23) 3.5926 no 2_666
C(32) H(16) 3.3233 no 2_657
H(13) C(20) 3.5223 no .
H(13) C(27) 3.5088 no 2_657
H(13) H(15) 3.5968 no 2_657
H(13) H(20) 3.5310 no .
H(13) H(27) 3.4410 no 2_657
H(14) C(18) 3.4878 no .
H(14) C(19) 3.5361 no .
H(14) C(25) 3.4768 no 2_657
H(14) C(26) 3.4947 no 2_657
H(14) C(27) 3.5714 no 2_657
H(14) H(18) 3.4991 no .
H(14) H(25) 3.4543 no 2_657
H(14) H(27) 3.5746 no 2_657
H(15) F(11) 3.3061 no 1_545
H(15) O(8) 2.9612 no 1_545
H(15) N(2) 3.4352 no 2_657
H(15) C(11) 3.3468 no 2_657
H(15) C(20) 3.4590 no 2_557
H(15) C(21) 3.3696 no 2_557
H(15) H(13) 3.5968 no 2_657
H(16) Cl(1) 2.6526 no 2_657
H(16) Cl(2) 3.2875 no 2_657
H(16) Cl(3) 3.0384 no 2_657
H(16) Cl(4) 3.4352 no 2_657
H(16) C(11) 3.3867 no 2_657
H(16) C(24) 3.4801 no 2_557
H(16) C(25) 3.5359 no 2_557
H(16) C(32) 3.3233 no 2_657
H(17) Cl(4) 3.2941 no 2_657
H(17) F(2) 3.1174 no 1_456
H(17) O(1) 3.4623 no 2_657
H(17) N(1) 3.2968 no 2_657
H(17) C(9) 3.3247 no 2_657
H(17) H(25) 3.4057 no 2_557
H(18) F(1) 2.7967 no 2_657
H(18) F(4) 3.3614 no 2_557
H(18) F(9) 3.0640 no 2_667
H(18) F(11) 3.5308 no 2_567
H(18) O(1) 3.1675 no 2_657
H(18) H(14) 3.4991 no .
H(20) F(8) 3.2370 no 2_667
H(20) F(9) 2.8349 no 2_667
H(20) F(11) 2.6867 no 2_567
H(20) F(12) 3.0592 no 2_567
H(20) C(6) 3.5332 no 2_667
H(20) C(8) 3.4394 no 2_567
H(20) H(13) 3.5310 no .
H(22) F(12) 2.8532 no 2_567
H(22) O(6) 3.5370 no 2_667
H(22) O(7) 3.3155 no .
H(22) N(2) 3.5572 no .
H(22) C(11) 3.4872 no .
H(23) Cl(1) 3.2298 no 1_455
H(23) Cl(5) 3.4740 no 2_666
H(23) Cl(6) 2.8220 no 2_666
H(23) Cl(8) 3.2447 no 2_666
H(23) C(11) 3.5739 no .
H(23) C(30) 3.5926 no 2_666
H(24) Cl(7) 3.4905 no 2_666
H(24) Cl(8) 2.9036 no 2_666
H(24) F(3) 3.1661 no 2_656
H(24) O(2) 2.7278 no 2_656
H(24) N(1) 3.2323 no .
H(24) C(1) 3.5913 no 2_656
H(24) C(9) 3.3372 no .
H(25) F(4) 2.8210 no .
H(25) O(2) 3.3756 no 2_656
H(25) O(3) 2.9035 no .
H(25) C(3) 3.5036 no .
H(25) C(4) 3.5002 no .
H(25) C(17) 3.3857 no 2_557
H(25) H(14) 3.4543 no 2_657
H(25) H(17) 3.4057 no 2_557
H(27) F(4) 2.8901 no .
H(27) F(6) 2.9388 no .
H(27) F(11) 3.2560 no 1_545
H(27) C(4) 3.4768 no .
H(27) C(13) 3.5142 no 2_657
H(27) C(14) 3.5987 no 2_657
H(27) C(18) 3.4052 no 2_557
H(27) C(19) 3.2873 no 2_557
H(27) H(13) 3.4410 no 2_657
H(27) H(14) 3.5746 no 2_657
